data_7029276
loop_
_publ_author_name
'Wang, Pei'
'Shannigrahi, Santiranjan'
'Yakovlev, Nikolai L.'
'Hor, T. S. Andy'

_publ_section_title
;
 Magnetocaloric effect of a series of remarkably isostructural
 intermetallic [Ni(II)3Ln(III)] cubane aggregates.
;
_journal_issue 1
_journal_name_full 'Dalton transactions (Cambridge, England : 2003)'
_journal_page_first 182
_journal_page_last 187
_journal_paper_doi 10.1039/c3dt52176a
_journal_volume 43
_journal_year 2014
_chemical_formula_sum 'C35 H43 Cl2 Gd N4 Ni3 O15'
_chemical_formula_weight 1164.01
_chemical_name_systematic
; 
 ? 
;
_space_group_IT_number 2
_symmetry_cell_setting triclinic
_symmetry_space_group_name_Hall '-P 1'
_symmetry_space_group_name_H-M 'P -1'
_atom_sites_solution_hydrogens geom
_atom_sites_solution_primary direct
_atom_sites_solution_secondary difmap
_audit_creation_method SHELXL-97
_cell_angle_alpha 87.7800(10)
_cell_angle_beta 75.7830(10)
_cell_angle_gamma 87.9550(10)
_cell_formula_units_Z 2
_cell_length_a 10.6729(7)
_cell_length_b 10.7918(7)
_cell_length_c 18.8925(13)
_cell_measurement_reflns_used 9988
_cell_measurement_temperature 100(2)
_cell_measurement_theta_max 28.10
_cell_measurement_theta_min 2.16
_cell_volume 2107.0(2)
_computing_cell_refinement 'Bruker SAINT'
_computing_data_collection 'Bruker APEX2'
_computing_data_reduction 'Bruker SAINT'
_computing_molecular_graphics 'Bruker SHELXTL'
_computing_publication_material 'Bruker SHELXTL'
_computing_structure_refinement 'SHELXL-97 (Sheldrick, 1997)'
_computing_structure_solution 'SHELXS-97 (Sheldrick, 1990)'
_diffrn_ambient_temperature 100(2)
_diffrn_measured_fraction_theta_full 0.999
_diffrn_measured_fraction_theta_max 0.999
_diffrn_measurement_device_type 'Bruker APEX-II CCD'
_diffrn_measurement_method '\f and \w scans'
_diffrn_radiation_monochromator graphite
_diffrn_radiation_source 'fine-focus sealed tube'
_diffrn_radiation_type MoK\a
_diffrn_radiation_wavelength 0.71073
_diffrn_reflns_av_R_equivalents 0.0359
_diffrn_reflns_av_unetI/netI 0.0420
_diffrn_reflns_limit_h_max 13
_diffrn_reflns_limit_h_min -13
_diffrn_reflns_limit_k_max 14
_diffrn_reflns_limit_k_min -14
_diffrn_reflns_limit_l_max 24
_diffrn_reflns_limit_l_min -24
_diffrn_reflns_number 27486
_diffrn_reflns_theta_full 27.50
_diffrn_reflns_theta_max 27.50
_diffrn_reflns_theta_min 1.11
_diffrn_standards_number 0
_exptl_absorpt_coefficient_mu 3.072
_exptl_absorpt_correction_T_max 0.7094
_exptl_absorpt_correction_T_min 0.5260
_exptl_absorpt_correction_type multi-scan
_exptl_absorpt_process_details 'Sadabs, (Sheldrick 2008)'
_exptl_crystal_colour Blue
_exptl_crystal_density_diffrn 1.835
_exptl_crystal_density_meas ?
_exptl_crystal_density_method 'not measured'
_exptl_crystal_description Block
_exptl_crystal_F_000 1166
_exptl_crystal_size_max 0.24
_exptl_crystal_size_mid 0.20
_exptl_crystal_size_min 0.12
_refine_diff_density_max 2.759
_refine_diff_density_min -1.115
_refine_diff_density_rms 0.147
_refine_ls_extinction_method none
_refine_ls_goodness_of_fit_ref 1.096
_refine_ls_hydrogen_treatment mixed
_refine_ls_matrix_type full
_refine_ls_number_parameters 552
_refine_ls_number_reflns 9652
_refine_ls_number_restraints 3
_refine_ls_restrained_S_all 1.096
_refine_ls_R_factor_all 0.0491
_refine_ls_R_factor_gt 0.0437
_refine_ls_shift/su_max 0.001
_refine_ls_shift/su_mean 0.000
_refine_ls_structure_factor_coef Fsqd
_refine_ls_weighting_details 'calc w=1/[\s^2^(Fo^2^)+(0.0441P)^2^+7.5348P] where P=(Fo^2^+2Fc^2^)/3'
_refine_ls_weighting_scheme calc
_refine_ls_wR_factor_gt 0.1057
_refine_ls_wR_factor_ref 0.1086
_reflns_number_gt 8685
_reflns_number_total 9652
_reflns_threshold_expression >2sigma(I)
_cod_data_source_file c3dt52176a.txt
_cod_data_source_block c078
_cod_depositor_comments
;
The following automatic conversions were performed:

'_symmetry_cell_setting' value 'Triclinic' changed to 'triclinic'
according to
/usr/data/users/saulius/automatic-downloads/current/RSC/lib/dictionaries/cif_core.dic
dictionary named 'cif_core.dic' version 2.4.2 from
2011-04-26.

'_exptl_absorpt_correction_type' value 'Multi-scan'
changed to 'multi-scan' according to
/usr/data/users/saulius/automatic-downloads/current/RSC/lib/dictionaries/cif_core.dic
dictionary named 'cif_core.dic' version 2.4.2 from 2011-04-26.

Automatic conversion script
Id: cif_fix_values 2281 2013-09-26 08:29:07Z andrius 

The following automatic conversions were performed:

'_exptl_crystal_density_meas' value 'Not Measured' was changed to '?'
- the value is perceived as not measured.

Automatic conversion script
Id: cif_fix_values 3008 2015-01-20 13:52:24Z robertas 
;
_cod_original_sg_symbol_H-M P-1
_cod_database_code 7029276

loop_
_symmetry_equiv_pos_as_xyz
'x, y, z'
'-x, -y, -z'

loop_
_atom_site_label
_atom_site_type_symbol
_atom_site_fract_x
_atom_site_fract_y
_atom_site_fract_z
_atom_site_U_iso_or_equiv
_atom_site_adp_type
_atom_site_occupancy
_atom_site_symmetry_multiplicity
_atom_site_calc_flag
_atom_site_refinement_flags
Gd1 Gd 0.13535(2) 0.492234(19) 0.215084(12) 0.01924(7) Uani 1 1 d .
Ni1 Ni 0.20617(6) 0.78764(5) 0.14393(3) 0.01828(12) Uani 1 1 d .
Ni2 Ni -0.05126(6) 0.77729(5) 0.24962(3) 0.02114(13) Uani 1 1 d .
Ni3 Ni 0.20059(6) 0.72963(5) 0.30806(3) 0.01939(13) Uani 1 1 d .
N1 N 0.3867(4) 0.8571(3) 0.1274(2) 0.0209(8) Uani 1 1 d .
N2 N 0.2398(4) 0.6970(3) 0.0453(2) 0.0204(8) Uani 1 1 d .
N3 N 0.3201(4) 0.8760(4) 0.3070(2) 0.0227(8) Uani 1 1 d .
N4 N 0.0886(4) 0.7578(4) 0.4133(2) 0.0243(8) Uani 1 1 d .
O1 O 0.2849(3) 0.6561(3) 0.20356(16) 0.0194(6) Uani 1 1 d .
O2 O 0.0518(3) 0.6733(3) 0.16239(16) 0.0194(6) Uani 1 1 d .
O3 O 0.1242(3) 0.8540(3) 0.24748(17) 0.0207(6) Uani 1 1 d .
O4 O 0.0384(3) 0.6326(3) 0.30556(16) 0.0214(6) Uani 1 1 d .
O5 O 0.1179(3) 0.9323(3) 0.10211(17) 0.0252(7) Uani 1 1 d .
O6 O -0.0806(3) 0.9207(3) 0.17795(19) 0.0260(7) Uani 1 1 d .
O7 O 0.3060(3) 0.6012(3) 0.35157(18) 0.0264(7) Uani 1 1 d .
O8 O 0.2527(4) 0.4323(3) 0.30153(18) 0.0280(7) Uani 1 1 d .
O9 O 0.3149(3) 0.3883(4) 0.1292(2) 0.0328(8) Uani 1 1 d .
O10 O 0.1270(3) 0.4073(3) 0.10093(18) 0.0264(7) Uani 1 1 d .
O11 O -0.0932(3) 0.4361(3) 0.23703(19) 0.0269(7) Uani 1 1 d .
O12 O 0.0446(3) 0.2948(3) 0.2621(2) 0.0303(8) Uani 1 1 d .
O13 O -0.1406(4) 0.8630(3) 0.3404(2) 0.0332(8) Uani 1 1 d .
O14 O -0.3149(4) 0.7460(4) 0.3803(2) 0.0394(9) Uani 1 1 d .
C1 C 0.4247(5) 0.9701(5) 0.1009(3) 0.0303(11) Uani 1 1 d .
H1 H 0.3658 1.0247 0.0841 0.036 Uiso 1 1 calc R
C2 C 0.5481(6) 1.0087(5) 0.0975(3) 0.0421(14) Uani 1 1 d .
H2 H 0.5737 1.0889 0.0780 0.050 Uiso 1 1 calc R
C3 C 0.6333(6) 0.9316(6) 0.1223(3) 0.0414(14) Uani 1 1 d .
H3 H 0.7180 0.9578 0.1207 0.050 Uiso 1 1 calc R
C4 C 0.5944(5) 0.8151(5) 0.1497(3) 0.0289(10) Uani 1 1 d .
H4 H 0.6522 0.7597 0.1670 0.035 Uiso 1 1 calc R
C5 C 0.4710(5) 0.7802(4) 0.1515(2) 0.0225(9) Uani 1 1 d .
C6 C 0.4215(4) 0.6537(4) 0.1798(3) 0.0224(9) Uani 1 1 d .
H6A H 0.4495 0.5932 0.1406 0.027 Uiso 1 1 calc R
H6B H 0.4590 0.6264 0.2210 0.027 Uiso 1 1 calc R
C7 C 0.3481(5) 0.6858(4) -0.0077(2) 0.0230(9) Uani 1 1 d .
H7 H 0.4272 0.7090 0.0019 0.028 Uiso 1 1 calc R
C8 C 0.3504(5) 0.6419(4) -0.0760(3) 0.0253(10) Uani 1 1 d .
H8 H 0.4293 0.6331 -0.1122 0.030 Uiso 1 1 calc R
C9 C 0.2339(5) 0.6111(4) -0.0900(3) 0.0258(10) Uani 1 1 d .
H9 H 0.2312 0.5839 -0.1368 0.031 Uiso 1 1 calc R
C10 C 0.1226(5) 0.6205(4) -0.0355(3) 0.0237(9) Uani 1 1 d .
H10 H 0.0422 0.5989 -0.0440 0.028 Uiso 1 1 calc R
C11 C 0.1286(4) 0.6620(4) 0.0324(2) 0.0202(9) Uani 1 1 d .
C12 C 0.0109(4) 0.6682(4) 0.0967(2) 0.0223(9) Uani 1 1 d .
H12A H -0.0430 0.7428 0.0911 0.027 Uiso 1 1 calc R
H12B H -0.0419 0.5941 0.0982 0.027 Uiso 1 1 calc R
C13 C 0.4342(5) 0.8759(5) 0.3250(3) 0.0291(11) Uani 1 1 d .
H13 H 0.4695 0.7993 0.3388 0.035 Uiso 1 1 calc R
C14 C 0.5027(6) 0.9830(5) 0.3241(4) 0.0423(14) Uani 1 1 d .
H14 H 0.5834 0.9808 0.3370 0.051 Uiso 1 1 calc R
C15 C 0.4497(6) 1.0926(5) 0.3037(4) 0.0473(16) Uani 1 1 d .
H15 H 0.4950 1.1673 0.3018 0.057 Uiso 1 1 calc R
C16 C 0.3309(6) 1.0956(5) 0.2859(3) 0.0358(12) Uani 1 1 d .
H16A H 0.2930 1.1716 0.2732 0.043 Uiso 1 1 calc R
C17 C 0.2691(5) 0.9836(4) 0.2874(2) 0.0241(10) Uani 1 1 d .
C18 C 0.1411(5) 0.9758(4) 0.2667(3) 0.0242(10) Uani 1 1 d .
H18A H 0.0695 1.0001 0.3085 0.029 Uiso 1 1 calc R
H18B H 0.1396 1.0339 0.2250 0.029 Uiso 1 1 calc R
C19 C 0.1114(5) 0.8345(5) 0.4633(3) 0.0274(10) Uani 1 1 d .
H19 H 0.1757 0.8951 0.4482 0.033 Uiso 1 1 calc R
C20 C 0.0438(6) 0.8276(5) 0.5362(3) 0.0325(11) Uani 1 1 d .
H20 H 0.0611 0.8831 0.5703 0.039 Uiso 1 1 calc R
C21 C -0.0487(6) 0.7389(5) 0.5584(3) 0.0347(12) Uani 1 1 d .
H21 H -0.0949 0.7312 0.6081 0.042 Uiso 1 1 calc R
C22 C -0.0732(5) 0.6612(5) 0.5068(3) 0.0310(11) Uani 1 1 d .
H22 H -0.1373 0.6000 0.5206 0.037 Uiso 1 1 calc R
C23 C -0.0022(5) 0.6741(4) 0.4344(3) 0.0265(10) Uani 1 1 d .
C24 C -0.0271(5) 0.5913(4) 0.3765(2) 0.0262(10) Uani 1 1 d .
H24A H 0.0021 0.5054 0.3855 0.031 Uiso 1 1 calc R
H24B H -0.1212 0.5908 0.3799 0.031 Uiso 1 1 calc R
C25 C 0.0030(5) 0.9710(4) 0.1277(3) 0.0256(10) Uani 1 1 d .
C26 C -0.0351(6) 1.0914(5) 0.0937(3) 0.0361(12) Uani 1 1 d .
H26A H -0.1267 1.1109 0.1150 0.054 Uiso 1 1 calc R
H26B H -0.0209 1.0827 0.0409 0.054 Uiso 1 1 calc R
H26C H 0.0176 1.1583 0.1033 0.054 Uiso 1 1 calc R
C27 C 0.3186(5) 0.4876(4) 0.3368(3) 0.0294(11) Uani 1 1 d .
C28 C 0.4213(9) 0.4126(6) 0.3631(5) 0.069(3) Uani 1 1 d .
H28A H 0.3861 0.3331 0.3844 0.103 Uiso 1 1 calc R
H28B H 0.4490 0.4585 0.4001 0.103 Uiso 1 1 calc R
H28C H 0.4956 0.3974 0.3218 0.103 Uiso 1 1 calc R
C29 C 0.2424(5) 0.3678(4) 0.0878(3) 0.0239(9) Uani 1 1 d .
C30 C 0.2940(6) 0.2971(6) 0.0189(3) 0.0405(14) Uani 1 1 d .
H30A H 0.2217 0.2644 0.0025 0.061 Uiso 1 1 calc R
H30B H 0.3504 0.2282 0.0286 0.061 Uiso 1 1 calc R
H30C H 0.3435 0.3527 -0.0192 0.061 Uiso 1 1 calc R
C31 C -0.0681(5) 0.3261(5) 0.2575(3) 0.0271(10) Uani 1 1 d .
C32 C -0.1751(5) 0.2347(5) 0.2777(3) 0.0360(12) Uani 1 1 d .
H32A H -0.1380 0.1501 0.2742 0.054 Uiso 1 1 calc R
H32B H -0.2319 0.2463 0.2442 0.054 Uiso 1 1 calc R
H32C H -0.2251 0.2482 0.3279 0.054 Uiso 1 1 calc R
C33 C -0.2401(5) 0.8280(5) 0.3878(3) 0.0338(12) Uani 1 1 d .
C34 C -0.2680(7) 0.8921(7) 0.4604(4) 0.0511(16) Uani 1 1 d .
H34A H -0.3296 0.9616 0.4600 0.077 Uiso 1 1 calc R
H34B H -0.1874 0.9234 0.4681 0.077 Uiso 1 1 calc R
H34C H -0.3049 0.8328 0.5000 0.077 Uiso 1 1 calc R
C1S C 0.4088(6) 0.6748(6) 0.4887(3) 0.0402(13) Uani 1 1 d .
H1S1 H 0.4996 0.6454 0.4708 0.048 Uiso 1 1 calc R
H1S2 H 0.3729 0.6935 0.4457 0.048 Uiso 1 1 calc R
Cl1 Cl 0.40364(17) 0.80982(15) 0.53846(10) 0.0528(4) Uani 1 1 d .
Cl2 Cl 0.31842(17) 0.55743(17) 0.54419(10) 0.0548(4) Uani 1 1 d .
O1W O -0.2115(3) 0.6742(3) 0.2485(2) 0.0289(7) Uani 1 1 d D
H1W H -0.188(5) 0.5976(17) 0.246(3) 0.035 Uiso 1 1 d D
H2W H -0.258(5) 0.684(4) 0.2917(13) 0.035 Uiso 1 1 d D

loop_
_atom_site_aniso_label
_atom_site_aniso_U_11
_atom_site_aniso_U_22
_atom_site_aniso_U_33
_atom_site_aniso_U_23
_atom_site_aniso_U_13
_atom_site_aniso_U_12
Gd1 0.02462(12) 0.01621(11) 0.01779(11) 0.00045(8) -0.00713(8) -0.00021(8)
Ni1 0.0230(3) 0.0167(3) 0.0164(3) 0.0023(2) -0.0074(2) -0.0027(2)
Ni2 0.0231(3) 0.0158(3) 0.0274(3) 0.0006(2) -0.0122(2) 0.0002(2)
Ni3 0.0278(3) 0.0156(3) 0.0152(3) 0.0004(2) -0.0066(2) 0.0010(2)
N1 0.028(2) 0.0187(18) 0.0176(18) -0.0001(14) -0.0077(15) -0.0055(15)
N2 0.0230(19) 0.0217(19) 0.0162(17) 0.0035(14) -0.0044(15) -0.0029(15)
N3 0.032(2) 0.0202(19) 0.0177(18) -0.0035(14) -0.0089(16) 0.0013(16)
N4 0.035(2) 0.0199(19) 0.0171(18) 0.0015(15) -0.0058(16) 0.0020(16)
O1 0.0223(16) 0.0193(15) 0.0167(14) 0.0008(12) -0.0050(12) 0.0003(12)
O2 0.0247(16) 0.0178(15) 0.0169(15) 0.0007(11) -0.0076(12) -0.0022(12)
O3 0.0274(17) 0.0143(14) 0.0215(15) 0.0005(12) -0.0083(13) 0.0009(12)
O4 0.0299(17) 0.0185(15) 0.0150(14) 0.0011(12) -0.0040(13) -0.0001(13)
O5 0.0331(19) 0.0230(16) 0.0213(16) 0.0040(13) -0.0106(14) -0.0021(14)
O6 0.0290(18) 0.0196(16) 0.0310(18) 0.0033(13) -0.0115(15) 0.0017(13)
O7 0.040(2) 0.0210(16) 0.0216(16) -0.0023(13) -0.0144(15) 0.0055(14)
O8 0.046(2) 0.0176(16) 0.0251(17) 0.0008(13) -0.0186(16) 0.0004(14)
O9 0.0235(18) 0.045(2) 0.0323(19) -0.0109(16) -0.0100(15) 0.0007(15)
O10 0.0264(18) 0.0302(18) 0.0239(17) -0.0058(14) -0.0083(14) 0.0035(14)
O11 0.0281(18) 0.0218(17) 0.0299(18) -0.0034(13) -0.0048(14) -0.0009(13)
O12 0.033(2) 0.0264(18) 0.0327(19) 0.0045(14) -0.0110(16) -0.0037(15)
O13 0.034(2) 0.0305(19) 0.0332(19) -0.0006(15) -0.0046(16) -0.0003(15)
O14 0.036(2) 0.041(2) 0.037(2) -0.0043(17) 0.0011(17) -0.0020(17)
C1 0.041(3) 0.023(2) 0.028(3) 0.0036(19) -0.011(2) -0.009(2)
C2 0.048(3) 0.032(3) 0.046(3) 0.002(2) -0.009(3) -0.020(3)
C3 0.038(3) 0.044(3) 0.044(3) -0.006(3) -0.011(3) -0.015(3)
C4 0.026(2) 0.036(3) 0.026(2) -0.007(2) -0.008(2) -0.004(2)
C5 0.029(2) 0.024(2) 0.015(2) -0.0032(17) -0.0059(18) -0.0016(18)
C6 0.021(2) 0.024(2) 0.023(2) 0.0002(17) -0.0068(18) -0.0004(17)
C7 0.024(2) 0.024(2) 0.022(2) 0.0039(17) -0.0077(18) -0.0027(18)
C8 0.029(2) 0.024(2) 0.022(2) 0.0002(18) -0.0036(19) -0.0002(19)
C9 0.036(3) 0.025(2) 0.017(2) -0.0003(17) -0.0076(19) -0.003(2)
C10 0.031(2) 0.018(2) 0.025(2) 0.0000(17) -0.012(2) -0.0012(18)
C11 0.027(2) 0.017(2) 0.018(2) 0.0038(16) -0.0083(18) 0.0003(17)
C12 0.025(2) 0.024(2) 0.020(2) -0.0009(17) -0.0087(18) -0.0009(18)
C13 0.039(3) 0.026(2) 0.026(2) -0.0070(19) -0.014(2) 0.002(2)
C14 0.044(3) 0.036(3) 0.056(4) -0.015(3) -0.027(3) -0.002(3)
C15 0.055(4) 0.027(3) 0.069(4) -0.012(3) -0.030(3) -0.009(3)
C16 0.048(3) 0.019(2) 0.044(3) -0.006(2) -0.018(3) 0.001(2)
C17 0.037(3) 0.018(2) 0.020(2) -0.0076(17) -0.0095(19) 0.0026(19)
C18 0.034(3) 0.015(2) 0.025(2) -0.0044(17) -0.008(2) 0.0010(18)
C19 0.038(3) 0.023(2) 0.021(2) -0.0021(18) -0.007(2) 0.002(2)
C20 0.048(3) 0.030(3) 0.020(2) -0.005(2) -0.008(2) 0.004(2)
C21 0.053(3) 0.030(3) 0.020(2) 0.000(2) -0.007(2) 0.004(2)
C22 0.041(3) 0.027(3) 0.022(2) 0.0020(19) -0.001(2) -0.004(2)
C23 0.036(3) 0.021(2) 0.021(2) 0.0001(18) -0.006(2) 0.0035(19)
C24 0.036(3) 0.022(2) 0.018(2) 0.0025(17) -0.0025(19) -0.0051(19)
C25 0.037(3) 0.018(2) 0.026(2) 0.0010(18) -0.017(2) 0.0002(19)
C26 0.047(3) 0.024(3) 0.041(3) 0.011(2) -0.020(3) -0.001(2)
C27 0.043(3) 0.022(2) 0.027(2) -0.0014(19) -0.017(2) 0.005(2)
C28 0.107(6) 0.036(3) 0.090(6) -0.029(4) -0.077(5) 0.034(4)
C29 0.025(2) 0.023(2) 0.024(2) -0.0023(18) -0.0072(19) -0.0010(18)
C30 0.033(3) 0.057(4) 0.032(3) -0.020(3) -0.009(2) 0.004(3)
C31 0.034(3) 0.028(2) 0.018(2) -0.0020(18) -0.0035(19) -0.007(2)
C32 0.037(3) 0.035(3) 0.035(3) 0.001(2) -0.006(2) -0.012(2)
C33 0.031(3) 0.033(3) 0.035(3) 0.000(2) -0.007(2) 0.006(2)
C34 0.052(4) 0.052(4) 0.045(4) -0.017(3) -0.003(3) 0.000(3)
C1S 0.048(3) 0.044(3) 0.030(3) 0.006(2) -0.011(3) -0.012(3)
Cl1 0.0588(10) 0.0419(8) 0.0550(10) -0.0082(7) -0.0076(8) -0.0017(7)
Cl2 0.0551(10) 0.0555(10) 0.0546(10) 0.0084(8) -0.0138(8) -0.0206(8)
O1W 0.0277(18) 0.0273(18) 0.0301(18) 0.0003(14) -0.0041(15) -0.0007(14)

loop_
_atom_type_symbol
_atom_type_description
_atom_type_scat_dispersion_real
_atom_type_scat_dispersion_imag
_atom_type_scat_source
C C 0.0033 0.0016 'International Tables Vol C Tables 4.2.6.8 and 6.1.1.4'
H H 0.0000 0.0000 'International Tables Vol C Tables 4.2.6.8 and 6.1.1.4'
N N 0.0061 0.0033 'International Tables Vol C Tables 4.2.6.8 and 6.1.1.4'
O O 0.0106 0.0060 'International Tables Vol C Tables 4.2.6.8 and 6.1.1.4'
Ni Ni 0.3393 1.1124 'International Tables Vol C Tables 4.2.6.8 and 6.1.1.4'
Gd Gd -0.1653 3.9035 'International Tables Vol C Tables 4.2.6.8 and 6.1.1.4'
Cl Cl 0.1484 0.1585 'International Tables Vol C Tables 4.2.6.8 and 6.1.1.4'

loop_
_geom_angle_atom_site_label_1
_geom_angle_atom_site_label_2
_geom_angle_atom_site_label_3
_geom_angle
O4 Gd1 O8 81.95(11)
O4 Gd1 O1 74.43(11)
O8 Gd1 O1 77.33(11)
O4 Gd1 O10 145.36(11)
O8 Gd1 O10 132.17(11)
O1 Gd1 O10 113.98(11)
O4 Gd1 O2 69.10(10)
O8 Gd1 O2 141.48(11)
O1 Gd1 O2 70.93(10)
O10 Gd1 O2 81.77(11)
O4 Gd1 O12 104.33(11)
O8 Gd1 O12 77.08(12)
O1 Gd1 O12 154.29(11)
O10 Gd1 O12 82.04(12)
O2 Gd1 O12 133.44(11)
O4 Gd1 O9 156.03(12)
O8 Gd1 O9 83.83(12)
O1 Gd1 O9 83.70(11)
O10 Gd1 O9 53.87(11)
O2 Gd1 O9 113.07(12)
O12 Gd1 O9 91.10(13)
O4 Gd1 O11 79.46(11)
O8 Gd1 O11 119.55(12)
O1 Gd1 O11 146.47(11)
O10 Gd1 O11 77.51(11)
O2 Gd1 O11 80.39(11)
O12 Gd1 O11 53.54(12)
O9 Gd1 O11 124.45(11)
O4 Gd1 Ni3 37.59(8)
O8 Gd1 Ni3 66.63(8)
O1 Gd1 Ni3 39.29(7)
O10 Gd1 Ni3 149.41(8)
O2 Gd1 Ni3 74.99(7)
O12 Gd1 Ni3 128.49(9)
O9 Gd1 Ni3 118.58(8)
O11 Gd1 Ni3 116.96(8)
O4 Gd1 Ni1 72.26(7)
O8 Gd1 Ni1 112.20(8)
O1 Gd1 Ni1 35.90(7)
O10 Gd1 Ni1 94.96(8)
O2 Gd1 Ni1 35.61(7)
O12 Gd1 Ni1 169.01(9)
O9 Gd1 Ni1 95.66(9)
O11 Gd1 Ni1 115.52(8)
Ni3 Gd1 Ni1 54.754(14)
O4 Gd1 Ni2 35.69(7)
O8 Gd1 Ni2 115.62(8)
O1 Gd1 Ni2 72.76(7)
O10 Gd1 Ni2 112.02(8)
O2 Gd1 Ni2 33.81(7)
O12 Gd1 Ni2 121.47(9)
O9 Gd1 Ni2 144.17(9)
O11 Gd1 Ni2 73.76(8)
Ni3 Gd1 Ni2 54.099(14)
Ni1 Gd1 Ni2 49.935(14)
O5 Ni1 N1 99.19(14)
O5 Ni1 O2 95.54(13)
N1 Ni1 O2 164.40(14)
O5 Ni1 O1 169.95(13)
N1 Ni1 O1 81.16(14)
O2 Ni1 O1 85.24(12)
O5 Ni1 O3 88.15(13)
N1 Ni1 O3 99.39(14)
O2 Ni1 O3 86.15(12)
O1 Ni1 O3 81.90(12)
O5 Ni1 N2 90.83(14)
N1 Ni1 N2 96.32(15)
O2 Ni1 N2 78.27(13)
O1 Ni1 N2 99.13(13)
O3 Ni1 N2 164.21(14)
O5 Ni1 Ni2 81.59(10)
N1 Ni1 Ni2 143.29(11)
O2 Ni1 Ni2 44.44(9)
O1 Ni1 Ni2 92.12(9)
O3 Ni1 Ni2 43.91(9)
N2 Ni1 Ni2 120.39(11)
O5 Ni1 Ni3 127.42(10)
N1 Ni1 Ni3 90.24(10)
O2 Ni1 Ni3 84.85(8)
O1 Ni1 Ni3 42.60(8)
O3 Ni1 Ni3 39.31(8)
N2 Ni1 Ni3 139.63(10)
Ni2 Ni1 Ni3 62.450(19)
O5 Ni1 Gd1 138.62(10)
N1 Ni1 Gd1 122.07(11)
O2 Ni1 Gd1 43.09(8)
O1 Ni1 Gd1 42.90(9)
O3 Ni1 Gd1 88.14(8)
N2 Ni1 Gd1 82.23(10)
Ni2 Ni1 Gd1 67.644(16)
Ni3 Ni1 Gd1 61.014(14)
O13 Ni2 O3 92.84(14)
O13 Ni2 O1W 93.39(15)
O3 Ni2 O1W 171.04(13)
O13 Ni2 O6 95.75(14)
O3 Ni2 O6 87.64(13)
O1W Ni2 O6 98.12(14)
O13 Ni2 O2 173.27(14)
O3 Ni2 O2 85.54(12)
O1W Ni2 O2 87.53(13)
O6 Ni2 O2 90.72(13)
O13 Ni2 O4 94.91(14)
O3 Ni2 O4 78.51(12)
O1W Ni2 O4 94.55(13)
O6 Ni2 O4 162.90(13)
O2 Ni2 O4 78.37(12)
O13 Ni2 Ni1 136.43(11)
O3 Ni2 Ni1 44.32(9)
O1W Ni2 Ni1 130.12(10)
O6 Ni2 Ni1 78.07(10)
O2 Ni2 Ni1 43.40(9)
O4 Ni2 Ni1 84.99(9)
O13 Ni2 Ni3 91.46(11)
O3 Ni2 Ni3 38.37(8)
O1W Ni2 Ni3 134.95(10)
O6 Ni2 Ni3 125.88(10)
O2 Ni2 Ni3 83.21(9)
O4 Ni2 Ni3 40.40(9)
Ni1 Ni2 Ni3 61.092(19)
O13 Ni2 Gd1 133.52(11)
O3 Ni2 Gd1 84.38(8)
O1W Ni2 Gd1 86.67(10)
O6 Ni2 Gd1 130.31(10)
O2 Ni2 Gd1 39.84(8)
O4 Ni2 Gd1 39.00(8)
Ni1 Ni2 Gd1 62.420(16)
Ni3 Ni2 Gd1 58.942(14)
O3 Ni3 O7 168.90(14)
O3 Ni3 N3 80.38(14)
O7 Ni3 N3 96.41(15)
O3 Ni3 O4 82.42(13)
O7 Ni3 O4 102.18(13)
N3 Ni3 O4 160.46(14)
O3 Ni3 N4 102.90(14)
O7 Ni3 N4 87.92(14)
N3 Ni3 N4 95.16(15)
O4 Ni3 N4 79.69(14)
O3 Ni3 O1 81.91(12)
O7 Ni3 O1 88.29(12)
N3 Ni3 O1 100.46(14)
O4 Ni3 O1 86.18(12)
N4 Ni3 O1 164.24(14)
O3 Ni3 Ni1 41.00(9)
O7 Ni3 Ni1 128.93(10)
N3 Ni3 Ni1 90.04(11)
O4 Ni3 Ni1 82.98(8)
N4 Ni3 Ni1 141.98(11)
O1 Ni3 Ni1 40.91(8)
O3 Ni3 Ni2 39.65(9)
O7 Ni3 Ni2 145.01(10)
N3 Ni3 Ni2 118.58(11)
O4 Ni3 Ni2 43.06(9)
N4 Ni3 Ni2 88.62(12)
O1 Ni3 Ni2 85.74(9)
Ni1 Ni3 Ni2 56.458(18)
O3 Ni3 Gd1 92.13(9)
O7 Ni3 Gd1 84.58(9)
N3 Ni3 Gd1 145.79(11)
O4 Ni3 Gd1 43.88(9)
N4 Ni3 Gd1 119.03(11)
O1 Ni3 Gd1 45.34(8)
Ni1 Ni3 Gd1 64.233(15)
Ni2 Ni3 Gd1 66.959(16)
C1 N1 C5 118.9(4)
C1 N1 Ni1 127.2(4)
C5 N1 Ni1 113.7(3)
C7 N2 C11 118.5(4)
C7 N2 Ni1 130.0(3)
C11 N2 Ni1 110.8(3)
C13 N3 C17 119.3(4)
C13 N3 Ni3 128.8(3)
C17 N3 Ni3 111.9(3)
C23 N4 C19 118.9(4)
C23 N4 Ni3 112.3(3)
C19 N4 Ni3 127.8(3)
C6 O1 Ni1 110.3(3)
C6 O1 Ni3 117.4(3)
Ni1 O1 Ni3 96.49(12)
C6 O1 Gd1 130.2(3)
Ni1 O1 Gd1 101.21(12)
Ni3 O1 Gd1 95.38(12)
C12 O2 Ni1 108.1(3)
C12 O2 Ni2 121.5(3)
Ni1 O2 Ni2 92.15(12)
C12 O2 Gd1 121.5(3)
Ni1 O2 Gd1 101.30(12)
Ni2 O2 Gd1 106.35(12)
C18 O3 Ni3 110.9(3)
C18 O3 Ni2 125.3(3)
Ni3 O3 Ni2 101.98(13)
C18 O3 Ni1 122.6(3)
Ni3 O3 Ni1 99.69(13)
Ni2 O3 Ni1 91.77(12)
C24 O4 Ni3 111.1(3)
C24 O4 Ni2 119.2(3)
Ni3 O4 Ni2 96.54(12)
C24 O4 Gd1 121.5(3)
Ni3 O4 Gd1 98.52(13)
Ni2 O4 Gd1 105.30(12)
C25 O5 Ni1 125.4(3)
C25 O6 Ni2 127.2(3)
C27 O7 Ni3 125.6(3)
C27 O8 Gd1 135.2(3)
C29 O9 Gd1 90.7(3)
C29 O10 Gd1 93.3(3)
C31 O11 Gd1 91.6(3)
C31 O12 Gd1 94.2(3)
C33 O13 Ni2 127.2(4)
N1 C1 C2 121.2(5)
C3 C2 C1 120.0(5)
C2 C3 C4 119.0(5)
C5 C4 C3 119.1(5)
N1 C5 C4 121.8(4)
N1 C5 C6 115.8(4)
C4 C5 C6 122.4(4)
O1 C6 C5 111.2(4)
N2 C7 C8 123.1(4)
C9 C8 C7 118.0(4)
C10 C9 C8 119.3(4)
C9 C10 C11 119.4(4)
N2 C11 C10 121.6(4)
N2 C11 C12 115.8(4)
C10 C11 C12 122.5(4)
O2 C12 C11 109.4(4)
N3 C13 C14 122.6(5)
C15 C14 C13 117.6(5)
C14 C15 C16 121.0(5)
C15 C16 C17 117.8(5)
N3 C17 C16 121.7(5)
N3 C17 C18 116.1(4)
C16 C17 C18 122.2(4)
O3 C18 C17 109.8(4)
N4 C19 C20 122.1(5)
C21 C20 C19 118.9(5)
C20 C21 C22 118.9(5)
C21 C22 C23 119.0(5)
N4 C23 C22 122.1(5)
N4 C23 C24 117.5(4)
C22 C23 C24 120.4(4)
O4 C24 C23 111.4(4)
O6 C25 O5 126.9(4)
O6 C25 C26 117.6(5)
O5 C25 C26 115.6(5)
O8 C27 O7 125.2(5)
O8 C27 C28 117.5(5)
O7 C27 C28 117.3(5)
O9 C29 O10 121.9(4)
O9 C29 C30 120.2(4)
O10 C29 C30 117.9(4)
O12 C31 O11 120.5(4)
O12 C31 C32 120.3(5)
O11 C31 C32 119.2(5)
O14 C33 O13 126.1(5)
O14 C33 C34 117.9(5)
O13 C33 C34 115.9(5)
Cl1 C1S Cl2 110.3(3)

loop_
_geom_bond_atom_site_label_1
_geom_bond_atom_site_label_2
_geom_bond_distance
Gd1 O4 2.347(3)
Gd1 O8 2.349(3)
Gd1 O1 2.392(3)
Gd1 O10 2.398(3)
Gd1 O2 2.401(3)
Gd1 O12 2.418(3)
Gd1 O9 2.455(4)
Gd1 O11 2.466(3)
Gd1 Ni3 3.3482(6)
Gd1 Ni1 3.4470(6)
Gd1 Ni2 3.5967(6)
Ni1 O5 2.028(3)
Ni1 N1 2.039(4)
Ni1 O2 2.047(3)
Ni1 O1 2.060(3)
Ni1 O3 2.080(3)
Ni1 N2 2.084(4)
Ni1 Ni2 2.9763(8)
Ni1 Ni3 3.1259(8)
Ni2 O13 1.990(4)
Ni2 O3 2.065(3)
Ni2 O1W 2.078(4)
Ni2 O6 2.083(3)
Ni2 O2 2.086(3)
Ni2 O4 2.176(3)
Ni2 Ni3 3.1660(8)
Ni3 O3 2.009(3)
Ni3 O7 2.029(3)
Ni3 N3 2.062(4)
Ni3 O4 2.065(3)
Ni3 N4 2.081(4)
Ni3 O1 2.129(3)
N1 C1 1.339(6)
N1 C5 1.351(6)
N2 C7 1.335(6)
N2 C11 1.339(6)
N3 C13 1.342(6)
N3 C17 1.343(6)
N4 C23 1.326(6)
N4 C19 1.351(6)
O1 C6 1.416(5)
O2 C12 1.416(5)
O3 C18 1.407(5)
O4 C24 1.414(5)
O5 C25 1.265(6)
O6 C25 1.253(6)
O7 C27 1.263(6)
O8 C27 1.258(6)
O9 C29 1.257(6)
O10 C29 1.258(6)
O11 C31 1.274(6)
O12 C31 1.260(6)
O13 C33 1.268(6)
O14 C33 1.248(7)
C1 C2 1.382(8)
C2 C3 1.364(9)
C3 C4 1.379(8)
C4 C5 1.375(7)
C5 C6 1.512(6)
C7 C8 1.387(7)
C8 C9 1.386(7)
C9 C10 1.370(7)
C10 C11 1.392(6)
C11 C12 1.519(6)
C13 C14 1.388(8)
C14 C15 1.374(9)
C15 C16 1.389(8)
C16 C17 1.394(7)
C17 C18 1.516(7)
C19 C20 1.389(7)
C20 C21 1.378(8)
C21 C22 1.387(7)
C22 C23 1.397(7)
C23 C24 1.516(7)
C25 C26 1.514(6)
C27 C28 1.510(8)
C29 C30 1.508(7)
C31 C32 1.504(7)
C33 C34 1.519(8)
C1S Cl1 1.757(6)
C1S Cl2 1.767(6)

loop_
_geom_hbond_atom_site_label_D
_geom_hbond_atom_site_label_H
_geom_hbond_atom_site_label_A
_geom_hbond_distance_DH
_geom_hbond_distance_HA
_geom_hbond_distance_DA
_geom_hbond_angle_DHA
O1W H2W O14 0.855(10) 1.78(2) 2.600(5) 160(6)
O1W H1W O11 0.855(10) 1.974(17) 2.814(5) 167(6)
